data_4338414
loop_
_publ_author_name
'Olatunde, Abiola O.'
'Cox, Jordan M.'
'Daddario, Michael D.'
'Spernyak, Joseph A.'
'Benedict, Jason B.'
'Morrow, Janet R.'

_publ_section_title
;
 Seven-Coordinate Co(II), Fe(II) and Six-Coordinate Ni(II) Amide-Appended
 Macrocyclic Complexes as ParaCEST Agents in Biological Media.
;
_journal_issue 16
_journal_name_full 'Inorganic chemistry'
_journal_page_first 8311
_journal_page_last 8321
_journal_paper_doi 10.1021/ic5006083
_journal_volume 53
_journal_year 2014
_chemical_formula_moiety 'C14 H28 N4 Ni O5, C F3 O3 S, 0.88(C1.01 F3.02 O3 S), H2 O, 0.11(C F3 O3.18 S1.06)'
_chemical_formula_sum 'C16 H30 F6 N4 Ni O12 S2'
_chemical_formula_weight 707.27
_chemical_name_systematic
;
 ?
;
_space_group_crystal_system monoclinic
_space_group_IT_number 15
_space_group_name_Hall '-C 2yc'
_space_group_name_H-M_alt 'C 1 2/c 1'
_symmetry_space_group_name_Hall '-C 2yc'
_symmetry_space_group_name_H-M 'C 1 2/c 1'
_atom_sites_solution_hydrogens mixed
_cell_angle_alpha 90
_cell_angle_beta 95.4010(14)
_cell_angle_gamma 90
_cell_formula_units_Z 8
_cell_length_a 11.6016(6)
_cell_length_b 23.6949(11)
_cell_length_c 20.8143(10)
_cell_measurement_temperature 90
_cell_volume 5696.4(5)
_computing_molecular_graphics 'Olex2 (Dolomanov et al., 2009)'
_computing_publication_material 'Olex2 (Dolomanov et al., 2009)'
_computing_structure_refinement 'ShelXL (Sheldrick, 2008)'
_diffrn_ambient_temperature 90
_diffrn_detector 'Bruker APEX2 area detector'
_diffrn_detector_area_resol_mean 7.9
_diffrn_detector_type 'CCD area detector'
_diffrn_measured_fraction_theta_full 1.000
_diffrn_measured_fraction_theta_max 0.994
_diffrn_measurement_device 'three-circle diffractometer'
_diffrn_measurement_device_type 'Bruker APEX2 microfocus rotating anode'
_diffrn_measurement_method '\w and \f scans'
_diffrn_radiation_monochromator 'mirror optics'
_diffrn_radiation_probe x-ray
_diffrn_radiation_type MoK\a
_diffrn_radiation_wavelength 0.71073
_diffrn_reflns_av_R_equivalents 0.0727
_diffrn_reflns_av_unetI/netI 0.0438
_diffrn_reflns_Laue_measured_fraction_full 1.000
_diffrn_reflns_Laue_measured_fraction_max 0.994
_diffrn_reflns_limit_h_max 16
_diffrn_reflns_limit_h_min -16
_diffrn_reflns_limit_k_max 34
_diffrn_reflns_limit_k_min -34
_diffrn_reflns_limit_l_max 30
_diffrn_reflns_limit_l_min -30
_diffrn_reflns_number 68719
_diffrn_reflns_point_group_measured_fraction_full 1.000
_diffrn_reflns_point_group_measured_fraction_max 0.994
_diffrn_reflns_theta_full 26.000
_diffrn_reflns_theta_max 31.153
_diffrn_reflns_theta_min 1.719
_diffrn_source 'microfocus rotating anode'
_diffrn_source_type 'Incoatec I\ms'
_exptl_absorpt_coefficient_mu 0.929
_exptl_absorpt_correction_T_max 0.7462
_exptl_absorpt_correction_T_min 0.6647
_exptl_absorpt_correction_type multi-scan
_exptl_absorpt_process_details
;
SADABS-2012/1 (Bruker,2012) was used for absorption correction.
wR2(int) was 0.0758 before and 0.0637 after correction.
The Ratio of minimum to maximum transmission is 0.8908.
The \l/2 correction factor is 0.0015.
;
_exptl_crystal_colour green
_exptl_crystal_colour_primary green
_exptl_crystal_density_diffrn 1.649
_exptl_crystal_description plate
_exptl_crystal_F_000 2912
_exptl_crystal_preparation
'L was prepared using a previously reported procedure.7 Metal salts were complexed to L in equimolar ratio in either ethanol (CoII), or acetonitrile (NiII), stirred at room temp for over 1 hour and isolated as previously reported.7,10 Fe(CF3SO3)2 and L were added under argon to prevent the oxidation of the free FeII to FeIII in solution. [Fe(L)]2+ was isolated as a slightly yellowish tan powder.'
_exptl_crystal_recrystallization_method 'grown over several days by vapor diffusion of hexane into acetonitrile'
_exptl_crystal_size_max 0.1
_exptl_crystal_size_mid 0.05
_exptl_crystal_size_min 0.02
_refine_diff_density_max 0.824
_refine_diff_density_min -0.475
_refine_diff_density_rms 0.088
_refine_ls_extinction_method none
_refine_ls_goodness_of_fit_ref 1.020
_refine_ls_hydrogen_treatment mixed
_refine_ls_matrix_type full
_refine_ls_number_parameters 404
_refine_ls_number_reflns 9148
_refine_ls_number_restraints 2
_refine_ls_restrained_S_all 1.020
_refine_ls_R_factor_all 0.0568
_refine_ls_R_factor_gt 0.0371
_refine_ls_shift/su_max 0.002
_refine_ls_shift/su_mean 0.000
_refine_ls_structure_factor_coef Fsqd
_refine_ls_weighting_details 'w=1/[\s^2^(Fo^2^)+(0.0511P)^2^+2.9407P] where P=(Fo^2^+2Fc^2^)/3'
_refine_ls_weighting_scheme calc
_refine_ls_wR_factor_gt 0.0884
_refine_ls_wR_factor_ref 0.0976
_reflns_Friedel_coverage 0.000
_reflns_number_gt 7107
_reflns_number_total 9148
_reflns_threshold_expression 'I > 2\s(I)'
_cod_data_source_file ic5006083_si_002.cif
_cod_data_source_block ni(l)
_cod_depositor_comments 'Adding full bibliography for 4338412--4338414.cif.'
_cod_database_code 4338414
_shelx_space_group_comment
;
The symmetry employed for this shelxl refinement is uniquely defined
by the following loop, which should always be used as a source of
symmetry information in preference to the above space-group names.
They are only intended as comments.
;
_olex2_refinement_description
;
1. Fixed Uiso
 At 1.2 times of:
  All C(H,H) groups, All N(H,H) groups
2. Restrained distances
 H12A-O12 = O12-H12B
 0.85 with sigma of 0.02
3. Uiso/Uaniso restraints and constraints
Uanis(F4) = Uanis(F4A)
Uanis(F5) = Uanis(F5A)
Uanis(F6) = Uanis(F6A)
Uanis(C16) = Uanis(C16A)
Uanis(O10) = Uanis(O10A)
Uanis(O11) = Uanis(O11A)
Uanis(O9) = Uanis(O9A)
Uanis(S2) = Uanis(S2A)
4. Others
 Sof(F4A)=Sof(F5A)=Sof(F6A)=Sof(C16A)=1-FVAR(1)
 Sof(F4)=Sof(F5)=Sof(F6)=Sof(C16)=FVAR(1)
 Sof(O10A)=Sof(O11A)=Sof(O9A)=Sof(S2A)=1-FVAR(2)
 Sof(S2)=Sof(O10)=Sof(O11)=Sof(O9)=FVAR(2)
5.a Secondary CH2 refined with riding coordinates:
 C13(H13A,H13B), C8(H8A,H8B), C10(H10A,H10B), C3(H3C,H3D), C7(H7A,H7B), C4(H4C,
 H4D), C2(H2A,H2B), C5(H5A,H5B), C11(H11A,H11B), C1(H1A,H1B), C6(H6A,H6B),
 C9(H9A,H9B)
5.b X=CH2 refined with riding coordinates:
 N4(H4A,H4B), N3(H3A,H3B)
;
_olex2_computing_structure_refinement_long 'ShelXL (Sheldrick, 2008)'

loop_
_space_group_symop_operation_xyz
'x, y, z'
'-x, y, -z+1/2'
'x+1/2, y+1/2, z'
'-x+1/2, y+1/2, -z+1/2'
'-x, -y, -z'
'x, -y, z-1/2'
'-x+1/2, -y+1/2, -z'
'x+1/2, -y+1/2, z-1/2'

loop_
_atom_site_label
_atom_site_type_symbol
_atom_site_fract_x
_atom_site_fract_y
_atom_site_fract_z
_atom_site_U_iso_or_equiv
_atom_site_adp_type
_atom_site_occupancy
_atom_site_site_symmetry_order
_atom_site_calc_flag
_atom_site_refinement_flags_posn
_atom_site_refinement_flags_occupancy
_atom_site_disorder_assembly
_atom_site_disorder_group
Ni1 Ni 0.19067(2) 0.63676(2) 0.39913(2) 0.00880(6) Uani 1 1 d . . . .
S1 S 0.71046(4) 0.52366(2) 0.39022(2) 0.01227(9) Uani 1 1 d . . . .
S2 S 0.24165(17) 0.32939(11) 0.4289(2) 0.0133(3) Uani 0.88(3) 1 d . P A 1
O4 O 0.33570(10) 0.64201(5) 0.45927(6) 0.0132(2) Uani 1 1 d . . . .
O3 O 0.29688(10) 0.67424(5) 0.31521(6) 0.0127(2) Uani 1 1 d . . . .
O5 O 0.06165(10) 0.64447(5) 0.32903(6) 0.0113(2) Uani 1 1 d . . . .
O6 O 0.64726(11) 0.56729(5) 0.35311(6) 0.0169(3) Uani 1 1 d . . . .
O2 O 0.21374(10) 0.74584(6) 0.39596(6) 0.0147(2) Uani 1 1 d . . . .
O1 O 0.12065(12) 0.56940(5) 0.44275(6) 0.0173(3) Uani 1 1 d . . . .
O7 O 0.66385(11) 0.51045(6) 0.45045(6) 0.0180(3) Uani 1 1 d . . . .
O8 O 0.83453(11) 0.52786(6) 0.39366(7) 0.0247(3) Uani 1 1 d . . . .
O12 O 0.33815(12) 0.31170(6) 0.64372(7) 0.0186(3) Uani 1 1 d D . . .
F2 F 0.72149(13) 0.41434(5) 0.37379(6) 0.0348(3) Uani 1 1 d . . . .
O10 O 0.1503(3) 0.2878(2) 0.4276(4) 0.0239(8) Uani 0.88(3) 1 d . P A 1
N2 N 0.27765(12) 0.56576(6) 0.36261(7) 0.0107(3) Uani 1 1 d . . . .
N1 N 0.06381(12) 0.67467(6) 0.45576(6) 0.0098(3) Uani 1 1 d . . . .
O11 O 0.3578(5) 0.30713(19) 0.4413(3) 0.0249(7) Uani 0.88(3) 1 d . P A 1
C13 C -0.04983(14) 0.66853(7) 0.41696(8) 0.0110(3) Uani 1 1 d . . . .
H13A H -0.0972 0.7027 0.4223 0.013 Uiso 1 1 calc R . . .
H13B H -0.0916 0.6357 0.4329 0.013 Uiso 1 1 calc R . . .
F1 F 0.72123(15) 0.46206(6) 0.28616(6) 0.0441(4) Uani 1 1 d . . . .
O9 O 0.2201(4) 0.38145(17) 0.4620(4) 0.0268(8) Uani 0.88(3) 1 d . P A 1
F3 F 0.56371(13) 0.45228(6) 0.33172(8) 0.0453(4) Uani 1 1 d . . . .
C8 C 0.31993(15) 0.57686(7) 0.29875(8) 0.0132(3) Uani 1 1 d . . . .
H8A H 0.2538 0.5762 0.2650 0.016 Uiso 1 1 calc R . . .
H8B H 0.3748 0.5468 0.2888 0.016 Uiso 1 1 calc R . . .
C12 C 0.40743(14) 0.60324(7) 0.45366(8) 0.0117(3) Uani 1 1 d . . . .
N4 N -0.12385(12) 0.66971(6) 0.30425(7) 0.0138(3) Uani 1 1 d . . . .
H4A H -0.1177 0.6648 0.2628 0.017 Uiso 1 1 calc R . . .
H4B H -0.1900 0.6808 0.3175 0.017 Uiso 1 1 calc R . . .
C14 C -0.03433(14) 0.66041(7) 0.34636(8) 0.0099(3) Uani 1 1 d . . . .
F4 F 0.3220(3) 0.38909(8) 0.33631(10) 0.0440(6) Uani 0.889(5) 1 d . P A 1
N3 N 0.51224(13) 0.60378(7) 0.48418(7) 0.0167(3) Uani 1 1 d . . . .
H3A H 0.5342 0.6322 0.5097 0.020 Uiso 1 1 calc R . . .
H3B H 0.5603 0.5757 0.4790 0.020 Uiso 1 1 calc R . . .
C10 C 0.13281(15) 0.51337(7) 0.41919(9) 0.0144(3) Uani 1 1 d . . . .
H10A H 0.0562 0.4950 0.4110 0.017 Uiso 1 1 calc R . . .
H10B H 0.1819 0.4904 0.4507 0.017 Uiso 1 1 calc R . . .
C3 C 0.08453(14) 0.73461(7) 0.47446(8) 0.0121(3) Uani 1 1 d . . . .
H3C H 0.1506 0.7370 0.5081 0.014 Uiso 1 1 calc R . . .
H3D H 0.0152 0.7500 0.4927 0.014 Uiso 1 1 calc R . . .
C7 C 0.37939(14) 0.63341(7) 0.29827(8) 0.0130(3) Uani 1 1 d . . . .
H7A H 0.4487 0.6339 0.3299 0.016 Uiso 1 1 calc R . . .
H7B H 0.4038 0.6415 0.2549 0.016 Uiso 1 1 calc R . . .
C4 C 0.11033(14) 0.76923(7) 0.41668(8) 0.0135(3) Uani 1 1 d . . . .
H4C H 0.0460 0.7665 0.3820 0.016 Uiso 1 1 calc R . . .
H4D H 0.1219 0.8094 0.4287 0.016 Uiso 1 1 calc R . . .
F5 F 0.1386(3) 0.37471(10) 0.32294(12) 0.0682(9) Uani 0.889(5) 1 d . P A 1
C2 C 0.07100(15) 0.63911(7) 0.51513(8) 0.0129(3) Uani 1 1 d . . . .
H2A H 0.0094 0.6505 0.5424 0.015 Uiso 1 1 calc R . . .
H2B H 0.1467 0.6452 0.5403 0.015 Uiso 1 1 calc R . . .
C5 C 0.24574(16) 0.76727(8) 0.33654(9) 0.0163(3) Uani 1 1 d . . . .
H5A H 0.2719 0.8069 0.3415 0.020 Uiso 1 1 calc R . . .
H5B H 0.1795 0.7656 0.3029 0.020 Uiso 1 1 calc R . . .
F6 F 0.2573(3) 0.30687(10) 0.30672(10) 0.0641(9) Uani 0.889(5) 1 d . P A 1
C11 C 0.37493(14) 0.55238(7) 0.41167(8) 0.0125(3) Uani 1 1 d . . . .
H11A H 0.4429 0.5401 0.3898 0.015 Uiso 1 1 calc R . . .
H11B H 0.3524 0.5209 0.4391 0.015 Uiso 1 1 calc R . . .
C1 C 0.05732(15) 0.57727(7) 0.49792(8) 0.0139(3) Uani 1 1 d . . . .
H1A H 0.0893 0.5532 0.5342 0.017 Uiso 1 1 calc R . . .
H1B H -0.0254 0.5677 0.4874 0.017 Uiso 1 1 calc R . . .
C6 C 0.34273(15) 0.73017(7) 0.31882(9) 0.0153(3) Uani 1 1 d . . . .
H6A H 0.3685 0.7417 0.2767 0.018 Uiso 1 1 calc R . . .
H6B H 0.4095 0.7325 0.3520 0.018 Uiso 1 1 calc R . . .
C9 C 0.18978(15) 0.51991(7) 0.35677(8) 0.0144(3) Uani 1 1 d . . . .
H9A H 0.2274 0.4840 0.3465 0.017 Uiso 1 1 calc R . . .
H9B H 0.1300 0.5287 0.3210 0.017 Uiso 1 1 calc R . . .
C15 C 0.67730(19) 0.45995(8) 0.34285(10) 0.0234(4) Uani 1 1 d . . . .
C16 C 0.2397(3) 0.35121(12) 0.34428(14) 0.0337(7) Uani 0.889(5) 1 d . P A 1
F4A F 0.372(2) 0.3776(7) 0.3467(9) 0.0440(6) Uani 0.111(5) 1 d . P A 2
F5A F 0.206(2) 0.3671(9) 0.3078(12) 0.0682(9) Uani 0.111(5) 1 d . P A 2
F6A F 0.320(3) 0.2953(9) 0.3204(9) 0.0641(9) Uani 0.111(5) 1 d . P A 2
C16A C 0.289(3) 0.3418(11) 0.3466(13) 0.0337(7) Uani 0.111(5) 1 d . P A 2
O10A O 0.152(2) 0.2958(13) 0.4110(19) 0.0239(8) Uani 0.12(3) 1 d . P A 2
O11A O 0.341(3) 0.3105(16) 0.452(2) 0.0249(7) Uani 0.12(3) 1 d . P A 2
O9A O 0.216(3) 0.3828(16) 0.4450(19) 0.0268(8) Uani 0.12(3) 1 d . P A 2
S2A S 0.2444(14) 0.3331(7) 0.4184(10) 0.0133(3) Uani 0.12(3) 1 d . P A 2
H12A H 0.342(3) 0.2861(10) 0.6153(12) 0.046(8) Uiso 1 1 d D . . .
H12B H 0.350(2) 0.3425(8) 0.6275(12) 0.031(7) Uiso 1 1 d D . . .

loop_
_atom_site_aniso_label
_atom_site_aniso_U_11
_atom_site_aniso_U_22
_atom_site_aniso_U_33
_atom_site_aniso_U_23
_atom_site_aniso_U_13
_atom_site_aniso_U_12
Ni1 0.00724(10) 0.01182(10) 0.00747(10) 0.00045(7) 0.00144(7) 0.00081(7)
S1 0.01328(19) 0.01212(19) 0.01162(19) 0.00046(14) 0.00225(14) 0.00222(14)
S2 0.0127(2) 0.0135(4) 0.0141(8) -0.0034(4) 0.0035(4) 0.0015(2)
O4 0.0115(5) 0.0162(6) 0.0116(6) -0.0018(4) -0.0001(4) 0.0039(4)
O3 0.0099(5) 0.0136(6) 0.0150(6) 0.0000(4) 0.0036(4) 0.0002(4)
O5 0.0081(5) 0.0162(6) 0.0096(5) 0.0002(4) 0.0021(4) 0.0012(4)
O6 0.0216(6) 0.0142(6) 0.0153(6) 0.0028(5) 0.0034(5) 0.0057(5)
O2 0.0123(6) 0.0227(7) 0.0098(6) 0.0018(5) 0.0046(4) 0.0027(5)
O1 0.0247(7) 0.0122(6) 0.0176(6) 0.0009(5) 0.0148(5) 0.0003(5)
O7 0.0226(7) 0.0197(6) 0.0122(6) 0.0023(5) 0.0048(5) 0.0033(5)
O8 0.0147(6) 0.0261(7) 0.0335(8) 0.0015(6) 0.0039(6) 0.0030(5)
O12 0.0173(6) 0.0142(6) 0.0247(7) -0.0029(5) 0.0045(5) 0.0002(5)
F2 0.0593(9) 0.0138(6) 0.0294(7) 0.0004(5) -0.0055(6) 0.0093(6)
O10 0.0181(7) 0.0196(12) 0.036(2) -0.0080(13) 0.0126(11) -0.0041(7)
N2 0.0096(6) 0.0144(7) 0.0085(6) -0.0002(5) 0.0025(5) 0.0001(5)
N1 0.0093(6) 0.0129(6) 0.0070(6) 0.0007(5) 0.0001(5) 0.0011(5)
O11 0.0132(14) 0.0235(9) 0.0376(18) -0.0035(10) 0.0005(10) 0.0080(9)
C13 0.0085(7) 0.0161(8) 0.0086(7) -0.0005(6) 0.0016(5) 0.0015(6)
F1 0.0860(12) 0.0309(7) 0.0168(6) -0.0054(5) 0.0115(7) 0.0197(7)
O9 0.0236(8) 0.0235(8) 0.034(2) -0.0179(14) 0.0093(14) 0.0001(6)
F3 0.0395(8) 0.0337(8) 0.0583(10) -0.0161(7) -0.0189(7) -0.0052(6)
C8 0.0148(8) 0.0169(8) 0.0087(7) -0.0018(6) 0.0057(6) 0.0023(6)
C12 0.0110(7) 0.0166(8) 0.0079(7) 0.0013(6) 0.0028(6) 0.0007(6)
N4 0.0095(6) 0.0220(8) 0.0099(6) -0.0010(5) 0.0006(5) 0.0020(5)
C14 0.0096(7) 0.0109(7) 0.0093(7) 0.0004(5) 0.0020(6) -0.0010(5)
F4 0.0709(17) 0.0238(9) 0.0405(10) 0.0108(7) 0.0221(11) -0.0026(9)
N3 0.0112(7) 0.0231(8) 0.0150(7) -0.0044(6) -0.0022(5) 0.0052(6)
C10 0.0153(8) 0.0109(7) 0.0176(8) 0.0004(6) 0.0050(6) -0.0004(6)
C3 0.0110(7) 0.0146(8) 0.0108(7) -0.0036(6) 0.0020(6) 0.0014(6)
C7 0.0091(7) 0.0194(8) 0.0113(7) 0.0010(6) 0.0055(6) 0.0027(6)
C4 0.0128(7) 0.0135(8) 0.0143(8) -0.0022(6) 0.0019(6) 0.0018(6)
F5 0.0672(19) 0.0587(13) 0.0693(15) 0.0260(11) -0.0428(14) -0.0013(12)
C2 0.0126(7) 0.0196(8) 0.0068(7) 0.0015(6) 0.0026(6) 0.0033(6)
C5 0.0194(8) 0.0154(8) 0.0150(8) 0.0035(6) 0.0064(7) -0.0004(6)
F6 0.138(3) 0.0379(12) 0.0177(9) -0.0091(8) 0.0162(12) -0.0172(14)
C11 0.0100(7) 0.0164(8) 0.0112(7) -0.0006(6) 0.0016(6) 0.0039(6)
C1 0.0133(8) 0.0186(8) 0.0106(7) 0.0043(6) 0.0056(6) 0.0022(6)
C6 0.0155(8) 0.0155(8) 0.0159(8) 0.0018(6) 0.0069(6) -0.0040(6)
C9 0.0142(8) 0.0130(8) 0.0163(8) -0.0028(6) 0.0034(6) -0.0010(6)
C15 0.0344(11) 0.0164(9) 0.0181(9) -0.0016(7) -0.0039(8) 0.0073(8)
C16 0.056(2) 0.0208(13) 0.0227(12) 0.0029(10) -0.0060(15) -0.0003(13)
F4A 0.0709(17) 0.0238(9) 0.0405(10) 0.0108(7) 0.0221(11) -0.0026(9)
F5A 0.0672(19) 0.0587(13) 0.0693(15) 0.0260(11) -0.0428(14) -0.0013(12)
F6A 0.138(3) 0.0379(12) 0.0177(9) -0.0091(8) 0.0162(12) -0.0172(14)
C16A 0.056(2) 0.0208(13) 0.0227(12) 0.0029(10) -0.0060(15) -0.0003(13)
O10A 0.0181(7) 0.0196(12) 0.036(2) -0.0080(13) 0.0126(11) -0.0041(7)
O11A 0.0132(14) 0.0235(9) 0.0376(18) -0.0035(10) 0.0005(10) 0.0080(9)
O9A 0.0236(8) 0.0235(8) 0.034(2) -0.0179(14) 0.0093(14) 0.0001(6)
S2A 0.0127(2) 0.0135(4) 0.0141(8) -0.0034(4) 0.0035(4) 0.0015(2)

loop_
_atom_type_symbol
_atom_type_description
_atom_type_scat_dispersion_real
_atom_type_scat_dispersion_imag
_atom_type_scat_source
C C 0.0033 0.0016 'International Tables Vol C Tables 4.2.6.8 and 6.1.1.4'
H H 0.0000 0.0000 'International Tables Vol C Tables 4.2.6.8 and 6.1.1.4'
F F 0.0171 0.0103 'International Tables Vol C Tables 4.2.6.8 and 6.1.1.4'
N N 0.0061 0.0033 'International Tables Vol C Tables 4.2.6.8 and 6.1.1.4'
Ni Ni 0.3393 1.1124 'International Tables Vol C Tables 4.2.6.8 and 6.1.1.4'
O O 0.0106 0.0060 'International Tables Vol C Tables 4.2.6.8 and 6.1.1.4'
S S 0.1246 0.1234 'International Tables Vol C Tables 4.2.6.8 and 6.1.1.4'

loop_
_geom_angle_atom_site_label_1
_geom_angle_atom_site_label_2
_geom_angle_atom_site_label_3
_geom_angle
O4 Ni1 O3 88.47(5)
O4 Ni1 O1 96.69(5)
O4 Ni1 N2 82.77(5)
O4 Ni1 N1 102.01(5)
O5 Ni1 O4 167.87(5)
O5 Ni1 O3 80.53(4)
O5 Ni1 O1 95.40(5)
O5 Ni1 N2 99.13(5)
O5 Ni1 N1 81.88(5)
O1 Ni1 O3 149.94(5)
O1 Ni1 N2 76.34(5)
O1 Ni1 N1 76.29(5)
N2 Ni1 O3 74.97(5)
N2 Ni1 N1 152.58(5)
N1 Ni1 O3 131.63(5)
O6 S1 C15 103.42(8)
O7 S1 O6 113.91(8)
O7 S1 C15 102.27(9)
O8 S1 O6 115.55(9)
O8 S1 O7 115.23(8)
O8 S1 C15 104.09(9)
O10 S2 O11 115.1(2)
O10 S2 C16 103.3(2)
O11 S2 C16 101.5(5)
O9 S2 O10 115.6(2)
O9 S2 O11 115.3(3)
O9 S2 C16 103.24(18)
C12 O4 Ni1 114.99(11)
C7 O3 Ni1 109.32(9)
C6 O3 Ni1 121.29(10)
C6 O3 C7 112.75(12)
C14 O5 Ni1 116.09(10)
C5 O2 C4 114.94(13)
C10 O1 Ni1 121.20(10)
C10 O1 C1 118.13(13)
C1 O1 Ni1 120.67(10)
H12A O12 H12B 109(3)
C8 N2 Ni1 112.71(10)
C8 N2 C11 111.13(13)
C8 N2 C9 109.77(13)
C11 N2 Ni1 106.11(10)
C11 N2 C9 111.81(13)
C9 N2 Ni1 105.14(10)
C13 N1 Ni1 106.09(9)
C13 N1 C2 111.86(13)
C3 N1 Ni1 115.94(10)
C3 N1 C13 110.42(13)
C3 N1 C2 109.13(13)
C2 N1 Ni1 103.23(10)
N1 C13 H13A 109.4
N1 C13 H13B 109.4
N1 C13 C14 111.13(13)
H13A C13 H13B 108.0
C14 C13 H13A 109.4
C14 C13 H13B 109.4
N2 C8 H8A 109.5
N2 C8 H8B 109.5
N2 C8 C7 110.71(13)
H8A C8 H8B 108.1
C7 C8 H8A 109.5
C7 C8 H8B 109.5
O4 C12 N3 122.62(16)
O4 C12 C11 120.38(15)
N3 C12 C11 116.99(15)
H4A N4 H4B 120.0
C14 N4 H4A 120.0
C14 N4 H4B 120.0
O5 C14 C13 120.41(14)
O5 C14 N4 121.60(15)
N4 C14 C13 117.98(14)
C12 N3 H3A 120.0
C12 N3 H3B 120.0
H3A N3 H3B 120.0
O1 C10 H10A 110.7
O1 C10 H10B 110.7
O1 C10 C9 105.31(13)
H10A C10 H10B 108.8
C9 C10 H10A 110.7
C9 C10 H10B 110.7
N1 C3 H3C 109.5
N1 C3 H3D 109.5
N1 C3 C4 110.50(13)
H3C C3 H3D 108.1
C4 C3 H3C 109.6
C4 C3 H3D 109.6
O3 C7 C8 106.42(13)
O3 C7 H7A 110.4
O3 C7 H7B 110.4
C8 C7 H7A 110.4
C8 C7 H7B 110.4
H7A C7 H7B 108.6
O2 C4 C3 105.40(13)
O2 C4 H4C 110.7
O2 C4 H4D 110.7
C3 C4 H4C 110.7
C3 C4 H4D 110.7
H4C C4 H4D 108.8
N1 C2 H2A 109.5
N1 C2 H2B 109.5
N1 C2 C1 110.76(13)
H2A C2 H2B 108.1
C1 C2 H2A 109.5
C1 C2 H2B 109.5
O2 C5 H5A 110.6
O2 C5 H5B 110.6
O2 C5 C6 105.56(14)
H5A C5 H5B 108.8
C6 C5 H5A 110.6
C6 C5 H5B 110.6
N2 C11 C12 111.03(13)
N2 C11 H11A 109.4
N2 C11 H11B 109.4
C12 C11 H11A 109.4
C12 C11 H11B 109.4
H11A C11 H11B 108.0
O1 C1 C2 105.40(13)
O1 C1 H1A 110.7
O1 C1 H1B 110.7
C2 C1 H1A 110.7
C2 C1 H1B 110.7
H1A C1 H1B 108.8
O3 C6 C5 105.81(14)
O3 C6 H6A 110.6
O3 C6 H6B 110.6
C5 C6 H6A 110.6
C5 C6 H6B 110.6
H6A C6 H6B 108.7
N2 C9 C10 110.76(14)
N2 C9 H9A 109.5
N2 C9 H9B 109.5
C10 C9 H9A 109.5
C10 C9 H9B 109.5
H9A C9 H9B 108.1
F2 C15 S1 110.93(13)
F1 C15 S1 111.69(15)
F1 C15 F2 107.25(16)
F3 C15 S1 111.27(14)
F3 C15 F2 107.62(18)
F3 C15 F1 107.88(17)
F4 C16 S2 111.4(2)
F4 C16 F5 107.1(2)
F4 C16 F6 107.8(3)
F5 C16 S2 111.6(3)
F5 C16 F6 108.1(3)
F6 C16 S2 110.6(2)
F4A C16A F5A 102(2)
F4A C16A F6A 109(3)
F4A C16A S2A 113(2)
F5A C16A S2A 110(2)
F6A C16A F5A 110(2)
F6A C16A S2A 114(2)
O10A S2A C16A 106.7(18)
O11A S2A C16A 101(2)
O11A S2A O10A 113(2)
O9A S2A C16A 111.8(19)
O9A S2A O10A 113(2)
O9A S2A O11A 110(2)

loop_
_geom_bond_atom_site_label_1
_geom_bond_atom_site_label_2
_geom_bond_distance
Ni1 O4 2.0042(12)
Ni1 O3 2.4007(12)
Ni1 O5 1.9979(12)
Ni1 O1 2.0422(12)
Ni1 N2 2.1380(14)
Ni1 N1 2.1653(14)
S1 O6 1.4480(13)
S1 O7 1.4456(13)
S1 O8 1.4379(14)
S1 C15 1.824(2)
S2 O10 1.445(3)
S2 O11 1.448(5)
S2 O9 1.445(4)
S2 C16 1.835(6)
O4 C12 1.252(2)
O3 C7 1.428(2)
O3 C6 1.427(2)
O5 C14 1.2602(19)
O2 C4 1.425(2)
O2 C5 1.418(2)
O1 C10 1.427(2)
O1 C1 1.433(2)
O12 H12A 0.851(17)
O12 H12B 0.821(16)
F2 C15 1.335(2)
N2 C8 1.483(2)
N2 C11 1.483(2)
N2 C9 1.487(2)
N1 C13 1.487(2)
N1 C3 1.486(2)
N1 C2 1.491(2)
C13 H13A 0.9900
C13 H13B 0.9900
C13 C14 1.510(2)
F1 C15 1.330(2)
F3 C15 1.329(3)
C8 H8A 0.9900
C8 H8B 0.9900
C8 C7 1.508(2)
C12 N3 1.318(2)
C12 C11 1.515(2)
N4 H4A 0.8800
N4 H4B 0.8800
N4 C14 1.313(2)
F4 C16 1.332(4)
N3 H3A 0.8800
N3 H3B 0.8800
C10 H10A 0.9900
C10 H10B 0.9900
C10 C9 1.520(2)
C3 H3C 0.9900
C3 H3D 0.9900
C3 C4 1.509(2)
C7 H7A 0.9900
C7 H7B 0.9900
C4 H4C 0.9900
C4 H4D 0.9900
F5 C16 1.337(4)
C2 H2A 0.9900
C2 H2B 0.9900
C2 C1 1.513(2)
C5 H5A 0.9900
C5 H5B 0.9900
C5 C6 1.501(2)
F6 C16 1.337(4)
C11 H11A 0.9900
C11 H11B 0.9900
C1 H1A 0.9900
C1 H1B 0.9900
C6 H6A 0.9900
C6 H6B 0.9900
C9 H9A 0.9900
C9 H9B 0.9900
F4A C16A 1.28(3)
F5A C16A 1.34(3)
F6A C16A 1.30(3)
C16A S2A 1.64(4)
O10A S2A 1.38(3)
O11A S2A 1.37(4)
O9A S2A 1.36(4)

loop_
_geom_torsion_atom_site_label_1
_geom_torsion_atom_site_label_2
_geom_torsion_atom_site_label_3
_geom_torsion_atom_site_label_4
_geom_torsion
Ni1 O4 C12 N3 172.11(13)
Ni1 O4 C12 C11 -9.23(19)
Ni1 O3 C7 C8 39.98(14)
Ni1 O3 C6 C5 -47.87(17)
Ni1 O5 C14 C13 -4.38(19)
Ni1 O5 C14 N4 176.53(12)
Ni1 O1 C10 C9 -6.59(18)
Ni1 O1 C1 C2 -6.27(17)
Ni1 N2 C8 C7 45.75(16)
Ni1 N2 C11 C12 -22.19(15)
Ni1 N2 C9 C10 -50.51(15)
Ni1 N1 C13 C14 -21.81(15)
Ni1 N1 C3 C4 48.56(16)
Ni1 N1 C2 C1 -52.82(14)
O4 C12 C11 N2 22.6(2)
O6 S1 C15 F2 -174.50(15)
O6 S1 C15 F1 65.91(16)
O6 S1 C15 F3 -54.72(16)
O2 C5 C6 O3 58.34(17)
O1 C10 C9 N2 37.84(18)
O7 S1 C15 F2 -55.93(17)
O7 S1 C15 F1 -175.52(14)
O7 S1 C15 F3 63.86(16)
O8 S1 C15 F2 64.36(17)
O8 S1 C15 F1 -55.23(16)
O8 S1 C15 F3 -175.86(14)
O10 S2 C16 F4 -178.4(2)
O10 S2 C16 F5 61.9(3)
O10 S2 C16 F6 -58.5(3)
N2 C8 C7 O3 -57.13(17)
N1 C13 C14 O5 19.2(2)
N1 C13 C14 N4 -161.72(14)
N1 C3 C4 O2 -61.99(17)
N1 C2 C1 O1 39.88(17)
O11 S2 C16 F4 -58.9(3)
O11 S2 C16 F5 -178.6(3)
O11 S2 C16 F6 61.1(3)
C13 N1 C3 C4 -72.11(16)
C13 N1 C2 C1 60.83(17)
O9 S2 C16 F4 60.8(3)
O9 S2 C16 F5 -58.9(3)
O9 S2 C16 F6 -179.3(3)
C8 N2 C11 C12 100.66(15)
C8 N2 C9 C10 -171.99(14)
N3 C12 C11 N2 -158.66(15)
C10 O1 C1 C2 173.99(14)
C3 N1 C13 C14 104.58(15)
C3 N1 C2 C1 -176.68(13)
C7 O3 C6 C5 179.70(14)
C4 O2 C5 C6 -170.35(14)
C2 N1 C13 C14 -133.67(14)
C2 N1 C3 C4 164.54(13)
C5 O2 C4 C3 171.92(14)
C11 N2 C8 C7 -73.21(17)
C11 N2 C9 C10 64.19(17)
C1 O1 C10 C9 173.15(14)
C6 O3 C7 C8 178.04(13)
C9 N2 C8 C7 162.58(13)
C9 N2 C11 C12 -136.29(14)
F4A C16A S2A O10A 177(2)
F4A C16A S2A O11A -64(3)
F4A C16A S2A O9A 54(3)
F5A C16A S2A O10A 65(3)
F5A C16A S2A O11A -176(2)
F5A C16A S2A O9A -59(3)
F6A C16A S2A O10A -58(3)
F6A C16A S2A O11A 60(3)
F6A C16A S2A O9A 178(3)
